data_4515091
loop_
_publ_author_name
'Sherstobitova, Tatiana'
'Maryunina, Kseniya'
'Tolstikov, Svyatoslav'
'Letyagin, Gleb'
'Romanenko, Galina'
'Nishihara, Sadafumi'
'Inoue, Katsuya'

_publ_section_title
;
 Ligand Structure Effects on Molecular Assembly and Magnetic Properties of
 Copper(II) Complexes with 3-Pyridyl-Substituted Nitronyl Nitroxide
 Derivatives
;
_journal_issue 17
_journal_name_full 'ACS Omega'
_journal_page_first 17160
_journal_paper_doi 10.1021/acsomega.9b01575
_journal_volume 4
_journal_year 2019
_chemical_formula_sum 'C23 H20 Cu F12 N3 O6'
_chemical_formula_weight 725.96
_space_group_crystal_system orthorhombic
_space_group_IT_number 33
_space_group_name_Hall 'P 2c -2n'
_space_group_name_H-M_alt 'P n a 21'
_symmetry_space_group_name_Hall 'P 2c -2n'
_symmetry_space_group_name_H-M 'P n a 21'
_atom_sites_solution_hydrogens geom
_audit_creation_method SHELXL-2018/3
_cell_angle_alpha 90
_cell_angle_beta 90
_cell_angle_gamma 90
_cell_formula_units_Z 8
_cell_length_a 20.839(4)
_cell_length_b 9.6376(18)
_cell_length_c 28.997(6)
_cell_measurement_reflns_used 9008
_cell_measurement_temperature 296(2)
_cell_measurement_theta_max 27.82
_cell_measurement_theta_min 2.87
_cell_volume 5824(2)
_computing_cell_refinement 'Bruker SAINT'
_computing_data_collection 'Bruker APEX2'
_computing_data_reduction 'Bruker SAINT'
_computing_molecular_graphics 'Bruker SHELXTL'
_computing_publication_material 'Bruker SHELXTL'
_computing_structure_refinement 'SHELXL-2018/3 (Sheldrick, 2018)'
_computing_structure_solution 'SHELXT 2014/5 (Sheldrick, 2014)'
_diffrn_ambient_temperature 296(2)
_diffrn_measured_fraction_theta_full 0.999
_diffrn_measured_fraction_theta_max 0.982
_diffrn_measurement_device_type 'Bruker APEX-II CCD'
_diffrn_measurement_method '\f and \w scans'
_diffrn_radiation_type MoK\a
_diffrn_radiation_wavelength 0.71073
_diffrn_reflns_av_R_equivalents 0.0940
_diffrn_reflns_av_unetI/netI 0.0552
_diffrn_reflns_Laue_measured_fraction_full 0.999
_diffrn_reflns_Laue_measured_fraction_max 0.982
_diffrn_reflns_limit_h_max 28
_diffrn_reflns_limit_h_min -27
_diffrn_reflns_limit_k_max 12
_diffrn_reflns_limit_k_min -12
_diffrn_reflns_limit_l_max 38
_diffrn_reflns_limit_l_min -39
_diffrn_reflns_number 204356
_diffrn_reflns_point_group_measured_fraction_full 0.999
_diffrn_reflns_point_group_measured_fraction_max 0.975
_diffrn_reflns_theta_full 25.242
_diffrn_reflns_theta_max 28.842
_diffrn_reflns_theta_min 2.720
_exptl_absorpt_coefficient_mu 0.869
_exptl_absorpt_correction_T_max 0.966
_exptl_absorpt_correction_T_min 0.589
_exptl_absorpt_correction_type multi-scan
_exptl_absorpt_process_details sadabs
_exptl_crystal_colour dark-red
_exptl_crystal_density_diffrn 1.656
_exptl_crystal_description prism
_exptl_crystal_F_000 2912
_exptl_crystal_size_max 0.680
_exptl_crystal_size_mid 0.200
_exptl_crystal_size_min 0.040
_refine_diff_density_max 3.490
_refine_diff_density_min -0.484
_refine_diff_density_rms 0.097
_refine_ls_abs_structure_details
; 
 Refined as an inversion twin. 
;
_refine_ls_abs_structure_Flack 0.41(2)
_refine_ls_extinction_method none
_refine_ls_goodness_of_fit_ref 1.063
_refine_ls_hydrogen_treatment constr
_refine_ls_matrix_type full
_refine_ls_number_parameters 985
_refine_ls_number_reflns 14875
_refine_ls_number_restraints 330
_refine_ls_restrained_S_all 1.058
_refine_ls_R_factor_all 0.1193
_refine_ls_R_factor_gt 0.0689
_refine_ls_shift/su_max 0.002
_refine_ls_shift/su_mean 0.000
_refine_ls_structure_factor_coef Fsqd
_refine_ls_weighting_details 'w=1/[\s^2^(Fo^2^)+(0.0975P)^2^+3.7494P] where P=(Fo^2^+2Fc^2^)/3'
_refine_ls_weighting_scheme calc
_refine_ls_wR_factor_gt 0.1484
_refine_ls_wR_factor_ref 0.1772
_reflns_Friedel_coverage 0.949
_reflns_Friedel_fraction_full 0.999
_reflns_Friedel_fraction_max 0.968
_reflns_number_gt 9973
_reflns_number_total 14875
_reflns_threshold_expression 'I > 2\s(I)'
_cod_data_source_file 1916625-rev.cif
_cod_data_source_block kkk-n
_cod_original_cell_volume 5823.6(19)
_cod_database_code 4515091
_shelx_shelxl_version_number 2018/3
_shelx_space_group_comment
; 
The symmetry employed for this shelxl refinement is uniquely defined 
by the following loop, which should always be used as a source of 
symmetry information in preference to the above space-group names. 
They are only intended as comments. 
;
_shelx_estimated_absorpt_t_min 0.589
_shelx_estimated_absorpt_t_max 0.966

loop_
_space_group_symop_operation_xyz
'x, y, z'
'-x, -y, z+1/2'
'x+1/2, -y+1/2, z'
'-x+1/2, y+1/2, z+1/2'

loop_
_atom_site_label
_atom_site_type_symbol
_atom_site_fract_x
_atom_site_fract_y
_atom_site_fract_z
_atom_site_U_iso_or_equiv
_atom_site_adp_type
_atom_site_occupancy
_atom_site_site_symmetry_order
_atom_site_calc_flag
_atom_site_refinement_flags_posn
_atom_site_refinement_flags_adp
_atom_site_refinement_flags_occupancy
_atom_site_disorder_assembly
_atom_site_disorder_group
Cu1 Cu 0.64185(4) 0.40201(9) 0.58835(3) 0.0289(2) Uani 1 1 d . U . . .
O1 O 0.7146(3) 0.2691(6) 0.5909(3) 0.0368(15) Uani 1 1 d . U . . .
C1 C 0.8053(5) 0.1463(14) 0.6146(4) 0.061(2) Uani 1 1 d . U . . .
F1 F 0.8516(11) 0.218(4) 0.6337(15) 0.163(14) Uani 0.49(2) 1 d . U P A 1
F2 F 0.8149(19) 0.125(6) 0.5751(9) 0.19(2) Uani 0.49(2) 1 d . U P A 1
F3 F 0.813(2) 0.029(4) 0.634(2) 0.22(2) Uani 0.49(2) 1 d . U P A 1
F1A F 0.8343(14) 0.094(4) 0.6513(7) 0.112(10) Uani 0.51(2) 1 d . U P A 2
F2A F 0.8487(8) 0.2388(14) 0.5970(12) 0.079(8) Uani 0.51(2) 1 d . U P A 2
F3A F 0.8019(13) 0.053(3) 0.5822(12) 0.098(8) Uani 0.51(2) 1 d . U P A 2
C2 C 0.7394(4) 0.2130(12) 0.6247(3) 0.0401(18) Uani 1 1 d . U . . .
C3 C 0.7157(5) 0.2008(14) 0.6694(3) 0.054(2) Uani 1 1 d . U . . .
H3A H 0.741386 0.159430 0.691729 0.065 Uiso 1 1 calc R U . . .
C4 C 0.6533(6) 0.2494(7) 0.6825(4) 0.033(2) Uani 1 1 d . U . . .
C5 C 0.6341(7) 0.2348(13) 0.7348(4) 0.053(3) Uani 1 1 d . U . . .
F4 F 0.5743(9) 0.193(3) 0.7337(7) 0.093(7) Uani 0.49(2) 1 d . U P A 1
F5 F 0.6620(10) 0.113(2) 0.7496(6) 0.091(7) Uani 0.49(2) 1 d . U P A 1
F6 F 0.6465(14) 0.339(3) 0.7557(7) 0.101(9) Uani 0.49(2) 1 d . U P A 1
F4A F 0.5982(13) 0.347(3) 0.7489(6) 0.109(8) Uani 0.51(2) 1 d . U P A 2
F5A F 0.603(2) 0.128(3) 0.7441(8) 0.138(13) Uani 0.51(2) 1 d . U P A 2
F6A F 0.6833(9) 0.238(3) 0.7660(4) 0.101(9) Uani 0.51(2) 1 d . U P A 2
O2 O 0.6151(3) 0.3036(8) 0.6573(2) 0.0457(15) Uani 1 1 d . U . . .
O3 O 0.7229(3) 0.5159(6) 0.5361(2) 0.0430(14) Uani 1 1 d . U . . .
C6 C 0.8336(5) 0.5379(14) 0.5202(4) 0.062(2) Uani 1 1 d . U . . .
F7 F 0.8567(17) 0.668(3) 0.5177(12) 0.145(13) Uani 0.5 1 d . U P B 1
F8 F 0.881(2) 0.477(5) 0.5359(18) 0.161(19) Uani 0.5 1 d . U P B 1
F9 F 0.8188(10) 0.514(4) 0.4799(6) 0.112(9) Uani 0.5 1 d . U P B 1
F7A F 0.8337(13) 0.634(4) 0.4918(14) 0.155(16) Uani 0.5 1 d . U P B 2
F8A F 0.8897(19) 0.530(4) 0.5405(16) 0.093(7) Uani 0.5 1 d . U P B 2
F9A F 0.8334(13) 0.412(3) 0.4982(10) 0.128(9) Uani 0.5 1 d . U P B 2
C7 C 0.7750(4) 0.5399(10) 0.5532(3) 0.0415(18) Uani 1 1 d . U . . .
C8 C 0.7888(4) 0.5726(11) 0.5995(3) 0.047(2) Uani 1 1 d . U . . .
H8A H 0.830746 0.594121 0.607826 0.057 Uiso 1 1 calc R U . . .
C9 C 0.7418(4) 0.5734(9) 0.6327(3) 0.0405(18) Uani 1 1 d . U . . .
C10 C 0.7616(6) 0.6255(19) 0.6806(4) 0.083(4) Uani 1 1 d . U . . .
F10 F 0.8233(4) 0.6105(15) 0.6888(3) 0.150(5) Uani 1 1 d . U . . .
F11 F 0.7494(7) 0.7541(13) 0.6870(5) 0.142(5) Uani 1 1 d . U . . .
F12 F 0.7296(5) 0.5650(13) 0.7137(3) 0.130(4) Uani 1 1 d . U . . .
O4 O 0.6831(3) 0.5440(7) 0.6296(2) 0.0436(13) Uani 1 1 d . U . . .
O1S O 0.5669(2) 0.5238(5) 0.57988(17) 0.0284(10) Uani 1 1 d . U . . .
N1S N 0.5610(3) 0.6418(7) 0.6006(2) 0.0297(14) Uani 1 1 d . U . . .
C1S C 0.5141(5) 0.6678(10) 0.6387(3) 0.0446(19) Uani 1 1 d . U . . .
C2S C 0.5114(8) 0.5438(12) 0.6713(4) 0.075(4) Uani 1 1 d . U . . .
H2SA H 0.481145 0.562019 0.695526 0.113 Uiso 1 1 calc R U . . .
H2SB H 0.498307 0.462740 0.654515 0.113 Uiso 1 1 calc R U . . .
H2SC H 0.553114 0.528415 0.684432 0.113 Uiso 1 1 calc R U . . .
C3S C 0.4493(4) 0.6851(15) 0.6144(4) 0.068(3) Uani 1 1 d . U . . .
H3SA H 0.416530 0.702340 0.636926 0.102 Uiso 1 1 calc R U . . .
H3SB H 0.451583 0.761886 0.593376 0.102 Uiso 1 1 calc R U . . .
H3SC H 0.439332 0.601918 0.597679 0.102 Uiso 1 1 calc R U . . .
C4S C 0.5393(5) 0.8058(12) 0.6585(3) 0.051(2) Uani 1 1 d . U . . .
C5S C 0.5915(8) 0.787(2) 0.6969(5) 0.091(5) Uani 1 1 d . U . . .
H5SA H 0.621878 0.717700 0.687296 0.137 Uiso 1 1 calc R U . . .
H5SB H 0.613295 0.873257 0.701847 0.137 Uiso 1 1 calc R U . . .
H5SC H 0.571274 0.757749 0.725021 0.137 Uiso 1 1 calc R U . . .
C6S C 0.4900(7) 0.9151(15) 0.6725(5) 0.083(4) Uani 1 1 d . U . . .
H6SA H 0.465336 0.881481 0.698141 0.125 Uiso 1 1 calc R U . . .
H6SB H 0.511743 0.998972 0.681237 0.125 Uiso 1 1 calc R U . . .
H6SC H 0.461975 0.933675 0.646993 0.125 Uiso 1 1 calc R U . . .
O2S O 0.5995(4) 0.9829(8) 0.6168(3) 0.071(2) Uani 1 1 d . U . . .
N2S N 0.5780(4) 0.8617(8) 0.6177(3) 0.046(2) Uani 1 1 d . U . . .
C7S C 0.5883(5) 0.7573(6) 0.5875(4) 0.028(2) Uani 1 1 d . U . . .
C8S C 0.6293(5) 0.7760(10) 0.5455(3) 0.0328(18) Uani 1 1 d . U . . .
C9S C 0.6109(3) 0.7088(11) 0.5051(3) 0.0310(17) Uani 1 1 d . U . . .
H9SA H 0.572743 0.658757 0.505504 0.037 Uiso 1 1 calc R U . . .
N3S N 0.6439(3) 0.7111(9) 0.4660(2) 0.0310(14) Uani 1 1 d . U . . .
C10S C 0.6986(4) 0.7876(12) 0.4641(3) 0.0396(18) Uani 1 1 d . U . . .
C11S C 0.7391(6) 0.7814(13) 0.4209(4) 0.052(3) Uani 1 1 d . U . . .
H11A H 0.775956 0.840221 0.424495 0.078 Uiso 1 1 calc R U . . .
H11B H 0.752940 0.687610 0.415751 0.078 Uiso 1 1 calc R U . . .
H11C H 0.714229 0.812348 0.395013 0.078 Uiso 1 1 calc R U . . .
C12S C 0.7165(4) 0.8663(10) 0.5022(3) 0.051(2) Uani 1 1 d . U . . .
H12A H 0.752439 0.923080 0.500201 0.061 Uiso 1 1 calc R U . . .
C13S C 0.6823(5) 0.8621(10) 0.5429(4) 0.051(2) Uani 1 1 d . U . . .
H13A H 0.694570 0.915958 0.567966 0.061 Uiso 1 1 calc R U . . .
Cu2 Cu 0.60730(4) 0.59667(9) 0.41272(3) 0.0303(2) Uani 1 1 d . U . . .
O5 O 0.6350(3) 0.6901(8) 0.3446(2) 0.0470(15) Uani 1 1 d . U . . .
C11 C 0.6143(10) 0.765(2) 0.2719(6) 0.089(4) Uani 1 1 d . U . . .
F13 F 0.5799(11) 0.685(3) 0.2430(5) 0.106(5) Uani 0.5 1 d . U P C 1
F14 F 0.6000(11) 0.891(2) 0.2526(7) 0.102(4) Uani 0.5 1 d . U P C 1
F15 F 0.6747(13) 0.744(2) 0.2613(7) 0.101(4) Uani 0.5 1 d . U P C 1
F13A F 0.6222(10) 0.637(3) 0.2503(6) 0.101(4) Uani 0.5 1 d . U P C 2
F14A F 0.5754(11) 0.819(3) 0.2433(5) 0.106(5) Uani 0.5 1 d . U P C 2
F15A F 0.6762(12) 0.817(2) 0.2681(7) 0.102(4) Uani 0.5 1 d . U P C 2
C12 C 0.5923(7) 0.7450(12) 0.3196(5) 0.056(4) Uani 1 1 d . U . . .
C13 C 0.5339(5) 0.7925(14) 0.3312(3) 0.054(2) Uani 1 1 d . U . . .
H13B H 0.508814 0.833067 0.308399 0.065 Uiso 1 1 calc R U . . .
C14 C 0.5100(4) 0.7843(12) 0.3743(3) 0.0423(19) Uani 1 1 d . U . . .
C15 C 0.4445(5) 0.8512(13) 0.3851(4) 0.061(2) Uani 1 1 d . U . . .
F16 F 0.4565(15) 0.961(5) 0.410(2) 0.153(16) Uani 0.5 1 d . U P D 1
F17 F 0.4112(14) 0.770(3) 0.4127(11) 0.111(9) Uani 0.5 1 d . U P D 1
F18 F 0.4101(12) 0.875(4) 0.3494(7) 0.144(14) Uani 0.5 1 d . U P D 1
F16A F 0.4410(15) 0.922(5) 0.4215(15) 0.135(13) Uani 0.5 1 d . U P D 2
F17A F 0.4043(12) 0.764(3) 0.3864(10) 0.091(8) Uani 0.5 1 d . U P D 2
F18A F 0.4319(17) 0.952(4) 0.3568(15) 0.163(15) Uani 0.5 1 d . U P D 2
O6 O 0.5331(4) 0.7276(7) 0.4099(3) 0.0428(16) Uani 1 1 d . U . . .
O7 O 0.5662(3) 0.4548(7) 0.3708(2) 0.0431(13) Uani 1 1 d . U . . .
C16 C 0.4869(5) 0.3789(15) 0.3199(4) 0.069(3) Uani 1 1 d . U . . .
F20 F 0.5082(18) 0.452(5) 0.2865(13) 0.151(15) Uani 0.5 1 d . U P E 1
F19 F 0.4283(10) 0.352(3) 0.3154(8) 0.097(8) Uani 0.5 1 d . U P E 1
F21 F 0.5117(12) 0.240(3) 0.3157(12) 0.136(11) Uani 0.5 1 d . U P E 1
F19A F 0.4284(12) 0.428(3) 0.3060(10) 0.112(10) Uani 0.5 1 d . U P E 2
F20A F 0.5250(15) 0.418(3) 0.2884(10) 0.083(6) Uani 0.5 1 d . U P E 2
F21A F 0.4772(18) 0.246(2) 0.3176(6) 0.121(10) Uani 0.5 1 d . U P E 2
C17 C 0.5073(4) 0.4240(10) 0.3679(3) 0.044(2) Uani 1 1 d . U . . .
C18 C 0.4602(4) 0.4300(12) 0.4010(3) 0.051(2) Uani 1 1 d . U . . .
H18A H 0.417830 0.414007 0.392379 0.061 Uiso 1 1 calc R U . . .
C19 C 0.4738(4) 0.4596(9) 0.4473(3) 0.0383(17) Uani 1 1 d . U . . .
C20 C 0.4156(5) 0.4606(14) 0.4805(4) 0.059(2) Uani 1 1 d . U . . .
F22 F 0.3637(17) 0.511(4) 0.4636(11) 0.112(11) Uani 0.5 1 d . U P F 1
F23 F 0.4255(13) 0.509(4) 0.5204(7) 0.117(10) Uani 0.5 1 d . U P F 1
F24 F 0.3982(11) 0.323(2) 0.4874(10) 0.105(7) Uani 0.5 1 d . U P F 1
F22A F 0.3632(14) 0.454(5) 0.4615(14) 0.140(15) Uani 0.5 1 d . U P F 2
F23A F 0.4169(17) 0.594(3) 0.5006(11) 0.140(11) Uani 0.5 1 d . U P F 2
F24A F 0.4225(14) 0.390(4) 0.5151(10) 0.139(12) Uani 0.5 1 d . U P F 2
O8 O 0.5264(3) 0.4844(6) 0.4649(2) 0.0432(14) Uani 1 1 d . U . . .
O1R O 0.6824(2) 0.4756(6) 0.42152(18) 0.0360(12) Uani 1 1 d . U . . .
N1R N 0.6872(4) 0.3539(9) 0.4010(2) 0.0381(17) Uani 1 1 d . U . . .
C1R C 0.7353(5) 0.3275(11) 0.3629(3) 0.050(2) Uani 1 1 d . U . . .
C2R C 0.7373(8) 0.4465(16) 0.3295(5) 0.083(4) Uani 1 1 d . U . . .
H2RA H 0.768173 0.427210 0.305744 0.125 Uiso 1 1 calc R U . . .
H2RB H 0.695730 0.458686 0.315895 0.125 Uiso 1 1 calc R U . . .
H2RC H 0.749425 0.529686 0.345509 0.125 Uiso 1 1 calc R U . . .
C3R C 0.8007(5) 0.3172(14) 0.3873(4) 0.068(3) Uani 1 1 d . U . . .
H3RA H 0.799933 0.241362 0.408739 0.101 Uiso 1 1 calc R U . . .
H3RB H 0.833733 0.301767 0.364810 0.101 Uiso 1 1 calc R U . . .
H3RC H 0.809117 0.402045 0.403528 0.101 Uiso 1 1 calc R U . . .
C4R C 0.7079(5) 0.1902(13) 0.3429(3) 0.055(2) Uani 1 1 d . U . . .
C5R C 0.7594(7) 0.0829(12) 0.3306(5) 0.067(3) Uani 1 1 d . U . . .
H5RA H 0.787382 0.069537 0.356513 0.100 Uiso 1 1 calc R U . . .
H5RB H 0.739201 -0.003480 0.322823 0.100 Uiso 1 1 calc R U . . .
H5RC H 0.783857 0.115555 0.304720 0.100 Uiso 1 1 calc R U . . .
C6R C 0.6632(8) 0.2137(19) 0.3030(5) 0.088(5) Uani 1 1 d . U . . .
H6RA H 0.687189 0.245993 0.276888 0.132 Uiso 1 1 calc R U . . .
H6RB H 0.642066 0.128285 0.295348 0.132 Uiso 1 1 calc R U . . .
H6RC H 0.631708 0.282006 0.311382 0.132 Uiso 1 1 calc R U . . .
O2R O 0.6490(4) 0.0147(8) 0.3855(3) 0.074(2) Uani 1 1 d . U . . .
N2R N 0.6704(4) 0.1395(9) 0.3840(3) 0.0471(19) Uani 1 1 d . U . . .
C7R C 0.6564(5) 0.2399(9) 0.4163(5) 0.036(2) Uani 1 1 d . U . . .
C8R C 0.6215(5) 0.2241(10) 0.4578(4) 0.0334(18) Uani 1 1 d . U . . .
C9R C 0.6383(3) 0.2962(9) 0.4963(3) 0.0315(17) Uani 1 1 d . U . . .
H9RA H 0.674301 0.353157 0.495313 0.038 Uiso 1 1 calc R U . . .
N3R N 0.6042(3) 0.2876(9) 0.5359(2) 0.0291(13) Uani 1 1 d . U . . .
C10R C 0.5498(4) 0.2138(11) 0.5367(3) 0.0355(17) Uani 1 1 d . U . . .
C11R C 0.5099(5) 0.2208(12) 0.5788(4) 0.045(2) Uani 1 1 d . U . . .
H11D H 0.472608 0.163565 0.574961 0.067 Uiso 1 1 calc R U . . .
H11E H 0.534362 0.188225 0.604729 0.067 Uiso 1 1 calc R U . . .
H11F H 0.496958 0.314989 0.584109 0.067 Uiso 1 1 calc R U . . .
C12R C 0.5316(4) 0.1337(11) 0.4987(3) 0.051(2) Uani 1 1 d . U . . .
H12B H 0.495312 0.077710 0.500562 0.061 Uiso 1 1 calc R U . . .
C13R C 0.5661(4) 0.1370(10) 0.4593(3) 0.047(2) Uani 1 1 d . U . . .
H13C H 0.554112 0.084142 0.433899 0.056 Uiso 1 1 calc R U . . .

loop_
_atom_site_aniso_label
_atom_site_aniso_U_11
_atom_site_aniso_U_22
_atom_site_aniso_U_33
_atom_site_aniso_U_23
_atom_site_aniso_U_13
_atom_site_aniso_U_12
Cu1 0.0259(4) 0.0378(5) 0.0229(4) 0.0003(4) -0.0007(3) 0.0012(3)
O1 0.029(3) 0.052(3) 0.029(3) -0.005(3) -0.001(3) 0.012(2)
C1 0.047(5) 0.083(7) 0.054(5) -0.001(5) -0.002(4) 0.021(5)
F1 0.030(8) 0.29(3) 0.17(3) -0.02(3) -0.048(15) 0.007(15)
F2 0.13(3) 0.36(6) 0.073(11) -0.05(2) 0.001(13) 0.15(3)
F3 0.16(3) 0.15(2) 0.34(5) 0.13(3) 0.12(3) 0.122(19)
F1A 0.078(14) 0.19(3) 0.067(10) 0.019(11) -0.015(9) 0.078(15)
F2A 0.016(6) 0.071(8) 0.15(2) -0.008(9) 0.021(10) 0.010(4)
F3A 0.056(9) 0.088(11) 0.151(18) -0.079(13) -0.007(12) 0.019(8)
C2 0.032(4) 0.051(5) 0.037(4) -0.012(4) -0.007(3) 0.005(4)
C3 0.041(5) 0.077(7) 0.044(5) 0.019(6) -0.001(4) 0.011(5)
C4 0.037(6) 0.029(5) 0.032(5) 0.005(3) 0.005(4) 0.000(3)
C5 0.058(6) 0.078(7) 0.022(4) 0.019(4) 0.008(4) -0.005(4)
F4 0.061(8) 0.16(2) 0.059(12) 0.009(12) 0.041(8) -0.017(9)
F5 0.106(13) 0.112(13) 0.054(10) 0.056(9) -0.001(10) 0.025(12)
F6 0.14(2) 0.110(12) 0.048(9) -0.027(10) 0.030(13) -0.027(15)
F4A 0.127(17) 0.147(14) 0.053(9) -0.008(10) 0.040(11) 0.061(14)
F5A 0.22(3) 0.129(15) 0.059(11) 0.021(12) 0.028(17) -0.10(2)
F6A 0.086(10) 0.20(3) 0.016(5) 0.007(8) -0.014(6) 0.008(10)
O2 0.036(3) 0.065(5) 0.036(3) 0.010(3) 0.004(2) 0.008(3)
O3 0.043(3) 0.049(4) 0.037(3) -0.001(3) -0.010(3) -0.004(3)
C6 0.053(5) 0.089(7) 0.044(5) 0.002(5) 0.007(4) 0.005(5)
F7 0.13(2) 0.150(17) 0.15(3) -0.023(17) 0.079(18) -0.076(17)
F8 0.08(2) 0.30(5) 0.10(2) 0.05(3) 0.037(14) 0.10(3)
F9 0.080(12) 0.22(3) 0.039(7) -0.020(13) 0.020(7) -0.025(18)
F7A 0.086(19) 0.20(2) 0.18(3) 0.14(3) 0.076(19) 0.05(2)
F8A 0.042(7) 0.16(2) 0.076(13) -0.011(12) 0.008(7) 0.003(10)
F9A 0.119(17) 0.152(17) 0.112(19) -0.078(14) 0.049(14) -0.004(14)
C7 0.038(4) 0.050(5) 0.037(4) 0.006(4) -0.002(3) 0.001(4)
C8 0.033(4) 0.071(6) 0.038(4) -0.003(4) -0.007(3) -0.005(4)
C9 0.039(4) 0.049(5) 0.034(4) -0.004(3) -0.007(3) -0.005(4)
C10 0.055(6) 0.150(11) 0.044(5) -0.034(7) 0.001(5) -0.033(7)
F10 0.060(4) 0.333(17) 0.057(5) -0.053(7) -0.025(4) -0.004(6)
F11 0.150(10) 0.148(9) 0.127(10) -0.085(7) -0.005(9) -0.024(7)
F12 0.113(7) 0.245(11) 0.034(3) -0.013(5) -0.004(4) -0.069(7)
O4 0.032(3) 0.060(4) 0.039(3) -0.014(3) 0.000(2) -0.003(3)
O1S 0.029(2) 0.029(3) 0.027(3) -0.003(2) 0.0008(19) 0.0043(19)
N1S 0.026(3) 0.033(3) 0.030(4) -0.002(3) 0.003(2) -0.003(3)
C1S 0.048(5) 0.050(5) 0.036(4) -0.001(4) 0.016(4) 0.011(4)
C2S 0.125(11) 0.052(6) 0.049(6) 0.010(5) 0.046(6) 0.020(7)
C3S 0.030(4) 0.104(10) 0.069(7) -0.019(6) 0.007(4) 0.011(5)
C4S 0.061(6) 0.055(6) 0.036(5) -0.012(4) 0.009(4) 0.012(5)
C5S 0.100(11) 0.144(13) 0.031(6) -0.012(7) -0.012(6) 0.006(9)
C6S 0.083(9) 0.086(9) 0.081(9) -0.029(7) 0.038(7) 0.022(7)
O2S 0.082(6) 0.040(4) 0.092(6) -0.024(4) 0.020(5) -0.003(3)
N2S 0.055(5) 0.031(4) 0.050(5) -0.015(3) 0.015(4) 0.005(3)
C7S 0.036(5) 0.023(4) 0.024(4) -0.005(3) 0.005(4) 0.007(2)
C8S 0.032(4) 0.041(4) 0.025(4) -0.012(4) -0.004(3) -0.006(4)
C9S 0.020(4) 0.051(5) 0.022(4) -0.002(4) -0.004(3) 0.000(3)
N3S 0.029(4) 0.035(3) 0.029(3) 0.007(3) 0.000(2) -0.008(3)
C10S 0.032(5) 0.047(5) 0.040(4) 0.007(4) 0.001(4) -0.005(4)
C11S 0.053(6) 0.065(5) 0.038(5) 0.012(5) 0.008(4) -0.016(6)
C12S 0.044(5) 0.055(6) 0.052(5) -0.004(4) 0.004(4) -0.025(4)
C13S 0.048(5) 0.054(5) 0.051(5) -0.015(4) 0.006(4) -0.015(4)
Cu2 0.0260(4) 0.0415(5) 0.0235(4) 0.0002(5) -0.0006(3) 0.0004(4)
O5 0.039(3) 0.065(5) 0.037(3) 0.010(3) 0.006(3) 0.003(3)
C11 0.079(9) 0.145(12) 0.044(7) 0.012(6) 0.005(6) 0.012(8)
F13 0.135(11) 0.158(13) 0.024(4) 0.011(7) -0.016(6) 0.001(10)
F14 0.110(8) 0.135(11) 0.060(8) 0.045(7) 0.024(7) -0.020(8)
F15 0.096(8) 0.163(12) 0.044(6) -0.005(7) 0.023(6) 0.007(8)
F13A 0.096(8) 0.163(12) 0.044(6) -0.005(7) 0.023(6) 0.007(8)
F14A 0.135(11) 0.158(13) 0.024(4) 0.011(7) -0.016(6) 0.001(10)
F15A 0.110(8) 0.135(11) 0.060(8) 0.045(7) 0.024(7) -0.020(8)
C12 0.047(7) 0.093(11) 0.029(5) 0.009(4) -0.003(5) -0.005(5)
C13 0.047(5) 0.083(7) 0.034(4) 0.010(5) -0.013(4) 0.017(6)
C14 0.031(4) 0.054(5) 0.042(5) 0.012(5) -0.003(3) 0.005(4)
C15 0.046(5) 0.072(6) 0.065(6) -0.002(5) -0.009(4) 0.014(5)
F16 0.039(15) 0.15(2) 0.27(4) -0.13(3) 0.000(19) 0.008(12)
F17 0.054(14) 0.159(18) 0.119(19) 0.030(17) 0.045(15) 0.010(11)
F18 0.069(14) 0.30(4) 0.062(9) -0.002(13) -0.019(8) 0.11(2)
F16A 0.033(13) 0.23(3) 0.148(16) -0.11(2) 0.025(11) 0.011(13)
F17A 0.039(8) 0.113(13) 0.12(2) -0.016(13) 0.002(15) -0.011(8)
F18A 0.12(3) 0.15(2) 0.22(3) 0.11(2) 0.06(2) 0.087(18)
O6 0.036(4) 0.059(4) 0.033(4) 0.003(3) 0.001(3) 0.005(3)
O7 0.033(3) 0.058(4) 0.039(3) -0.010(3) 0.003(2) -0.004(3)
C16 0.050(5) 0.107(8) 0.048(5) -0.023(6) 0.001(4) -0.014(5)
F20 0.13(3) 0.28(3) 0.043(9) 0.033(18) -0.021(15) -0.10(3)
F19 0.052(8) 0.19(2) 0.050(12) -0.037(15) -0.016(7) -0.035(11)
F21 0.074(11) 0.135(14) 0.20(3) -0.119(16) -0.007(13) -0.009(10)
F19A 0.079(10) 0.20(3) 0.053(11) -0.009(14) -0.030(8) 0.047(16)
F20A 0.063(9) 0.163(16) 0.024(7) -0.015(8) -0.001(7) 0.007(9)
F21A 0.24(3) 0.080(10) 0.043(9) -0.024(7) -0.047(14) -0.019(14)
C17 0.036(4) 0.060(6) 0.036(4) -0.010(4) -0.006(3) -0.005(4)
C18 0.025(4) 0.088(7) 0.040(4) -0.009(4) -0.002(3) -0.016(4)
C19 0.033(4) 0.048(4) 0.035(4) -0.001(3) -0.001(3) -0.003(4)
C20 0.043(5) 0.093(7) 0.043(5) 0.001(5) 0.006(4) -0.001(5)
F22 0.066(11) 0.19(2) 0.083(16) 0.056(18) 0.028(9) 0.075(15)
F23 0.102(16) 0.20(3) 0.047(10) -0.039(15) 0.019(9) -0.04(2)
F24 0.086(13) 0.100(11) 0.130(18) 0.028(11) 0.045(13) -0.023(9)
F22A 0.033(8) 0.29(4) 0.100(17) -0.06(2) 0.003(8) 0.016(18)
F23A 0.17(2) 0.134(16) 0.12(2) -0.062(14) 0.075(19) 0.002(16)
F24A 0.11(2) 0.21(2) 0.101(19) 0.094(19) 0.070(14) 0.07(2)
O8 0.038(3) 0.053(4) 0.039(3) 0.003(3) -0.010(3) -0.002(3)
O1R 0.030(3) 0.045(3) 0.032(3) -0.004(2) -0.002(2) 0.003(2)
N1R 0.041(4) 0.045(4) 0.028(4) -0.004(3) 0.005(3) 0.013(3)
C1R 0.053(5) 0.059(5) 0.038(5) 0.002(4) 0.022(4) 0.018(4)
C2R 0.119(12) 0.083(8) 0.048(6) 0.013(6) 0.040(7) 0.011(8)
C3R 0.042(5) 0.084(9) 0.076(7) -0.013(6) 0.018(5) 0.004(5)
C4R 0.061(6) 0.069(6) 0.036(5) -0.010(4) 0.016(4) 0.018(5)
C5R 0.076(8) 0.062(7) 0.062(7) -0.008(6) 0.023(6) 0.024(6)
C6R 0.075(8) 0.144(13) 0.044(6) -0.032(8) -0.005(6) 0.043(9)
O2R 0.091(6) 0.055(4) 0.076(6) -0.028(4) 0.020(4) -0.004(4)
N2R 0.047(5) 0.048(4) 0.046(4) -0.012(4) 0.006(3) 0.004(4)
C7R 0.015(4) 0.058(6) 0.035(5) -0.007(4) -0.004(4) -0.003(3)
C8R 0.024(4) 0.037(4) 0.040(5) 0.006(4) 0.005(4) 0.006(4)
C9R 0.034(4) 0.022(4) 0.038(4) 0.002(4) 0.006(3) 0.001(3)
N3R 0.020(3) 0.037(3) 0.029(3) -0.003(3) 0.001(2) 0.007(3)
C10R 0.026(4) 0.042(4) 0.039(4) 0.001(4) 0.001(3) -0.004(4)
C11R 0.029(5) 0.060(5) 0.046(5) -0.004(5) 0.008(4) -0.010(5)
C12R 0.041(5) 0.060(6) 0.051(5) -0.011(4) 0.005(4) -0.020(4)
C13R 0.049(5) 0.048(5) 0.043(5) -0.015(4) -0.001(4) -0.016(4)

loop_
_atom_type_symbol
_atom_type_description
_atom_type_scat_dispersion_real
_atom_type_scat_dispersion_imag
_atom_type_scat_source
C C 0.0033 0.0016 'International Tables Vol C Tables 4.2.6.8 and 6.1.1.4'
H H 0.0000 0.0000 'International Tables Vol C Tables 4.2.6.8 and 6.1.1.4'
N N 0.0061 0.0033 'International Tables Vol C Tables 4.2.6.8 and 6.1.1.4'
O O 0.0106 0.0060 'International Tables Vol C Tables 4.2.6.8 and 6.1.1.4'
F F 0.0171 0.0103 'International Tables Vol C Tables 4.2.6.8 and 6.1.1.4'
Cu Cu 0.3201 1.2651 'International Tables Vol C Tables 4.2.6.8 and 6.1.1.4'

loop_
_geom_angle_atom_site_label_1
_geom_angle_atom_site_label_2
_geom_angle_atom_site_label_3
_geom_angle
O1S Cu1 O1 174.0(3)
O1S Cu1 O4 90.4(2)
O1 Cu1 O4 95.2(3)
O1S Cu1 N3R 85.6(2)
O1 Cu1 N3R 88.4(3)
O4 Cu1 N3R 167.9(3)
O1S Cu1 O2 99.4(2)
O1 Cu1 O2 83.5(3)
O4 Cu1 O2 82.4(3)
N3R Cu1 O2 109.6(3)
C2 O1 Cu1 129.2(7)
F2 C1 F3 105(3)
F2 C1 F1 112(3)
F3 C1 F1 101(3)
F3A C1 F1A 110(2)
F3A C1 F2A 102.4(19)
F1A C1 F2A 104(2)
F2 C1 C2 114.0(18)
F3 C1 C2 113.2(19)
F3A C1 C2 112.0(15)
F1 C1 C2 110.7(17)
F1A C1 C2 114.4(15)
F2A C1 C2 112.8(11)
O1 C2 C3 128.9(9)
O1 C2 C1 113.9(9)
C3 C2 C1 117.2(9)
C2 C3 C4 122.7(9)
C2 C3 H3A 118.6
C4 C3 H3A 118.6
O2 C4 C3 125.7(11)
O2 C4 C5 117.2(10)
C3 C4 C5 117.1(10)
F6 C5 F4 118(2)
F5A C5 F6A 106(2)
F5A C5 F4A 108(2)
F6A C5 F4A 101.1(17)
F6 C5 F5 118(2)
F4 C5 F5 98.5(17)
F6 C5 C4 110.8(13)
F5A C5 C4 114.4(15)
F4 C5 C4 104.2(13)
F6A C5 C4 116.4(12)
F4A C5 C4 110.7(11)
F5 C5 C4 105.5(12)
C4 O2 Cu1 123.5(7)
F9 C6 F8 117(3)
F7A C6 F8A 110(3)
F9 C6 F7 102(2)
F8 C6 F7 100(3)
F7A C6 F9A 111(3)
F8A C6 F9A 99(2)
F9 C6 C7 113.1(13)
F8 C6 C7 114(3)
F7A C6 C7 113.8(15)
F8A C6 C7 115(2)
F7 C6 C7 107.6(17)
F9A C6 C7 107.3(13)
O3 C7 C8 127.9(8)
O3 C7 C6 116.6(8)
C8 C7 C6 115.5(8)
C9 C8 C7 121.5(8)
C9 C8 H8A 119.2
C7 C8 H8A 119.2
O4 C9 C8 129.8(8)
O4 C9 C10 113.7(8)
C8 C9 C10 116.3(8)
F11 C10 F12 102.9(13)
F11 C10 F10 106.0(13)
F12 C10 F10 108.6(13)
F11 C10 C9 113.3(14)
F12 C10 C9 112.4(10)
F10 C10 C9 113.0(10)
C9 O4 Cu1 127.7(6)
N1S O1S Cu1 122.8(4)
O1S N1S C7S 125.0(7)
O1S N1S C1S 123.6(7)
C7S N1S C1S 110.8(7)
N1S C1S C2S 110.5(8)
N1S C1S C3S 104.7(8)
C2S C1S C3S 109.8(10)
N1S C1S C4S 101.3(7)
C2S C1S C4S 117.2(10)
C3S C1S C4S 112.3(9)
C1S C2S H2SA 109.5
C1S C2S H2SB 109.5
H2SA C2S H2SB 109.5
C1S C2S H2SC 109.5
H2SA C2S H2SC 109.5
H2SB C2S H2SC 109.5
C1S C3S H3SA 109.5
C1S C3S H3SB 109.5
H3SA C3S H3SB 109.5
C1S C3S H3SC 109.5
H3SA C3S H3SC 109.5
H3SB C3S H3SC 109.5
C6S C4S N2S 108.5(10)
C6S C4S C1S 117.7(10)
N2S C4S C1S 101.3(7)
C6S C4S C5S 111.1(11)
N2S C4S C5S 103.0(10)
C1S C4S C5S 113.6(11)
C4S C5S H5SA 109.5
C4S C5S H5SB 109.5
H5SA C5S H5SB 109.5
C4S C5S H5SC 109.5
H5SA C5S H5SC 109.5
H5SB C5S H5SC 109.5
C4S C6S H6SA 109.5
C4S C6S H6SB 109.5
H6SA C6S H6SB 109.5
C4S C6S H6SC 109.5
H6SA C6S H6SC 109.5
H6SB C6S H6SC 109.5
O2S N2S C7S 128.6(9)
O2S N2S C4S 122.3(8)
C7S N2S C4S 108.8(8)
N1S C7S N2S 112.1(10)
N1S C7S C8S 125.9(8)
N2S C7S C8S 121.9(8)
C13S C8S C9S 116.9(9)
C13S C8S C7S 124.9(9)
C9S C8S C7S 118.2(9)
N3S C9S C8S 124.7(8)
N3S C9S H9SA 117.7
C8S C9S H9SA 117.7
C9S N3S C10S 118.7(8)
C9S N3S Cu2 116.3(6)
C10S N3S Cu2 125.0(6)
N3S C10S C12S 119.2(9)
N3S C10S C11S 118.8(9)
C12S C10S C11S 122.0(9)
C10S C11S H11A 109.5
C10S C11S H11B 109.5
H11A C11S H11B 109.5
C10S C11S H11C 109.5
H11A C11S H11C 109.5
H11B C11S H11C 109.5
C13S C12S C10S 121.6(8)
C13S C12S H12A 119.2
C10S C12S H12A 119.2
C12S C13S C8S 118.5(9)
C12S C13S H13A 120.7
C8S C13S H13A 120.7
O1R Cu2 O6 174.3(3)
O1R Cu2 O7 90.8(2)
O6 Cu2 O7 94.3(3)
O1R Cu2 N3S 85.7(3)
O6 Cu2 N3S 88.8(3)
O7 Cu2 N3S 167.8(3)
O1R Cu2 O5 98.5(2)
O6 Cu2 O5 84.8(3)
O7 Cu2 O5 81.5(3)
N3S Cu2 O5 110.7(3)
C12 O5 Cu2 119.4(8)
F15 C11 F13 106.3(19)
F15 C11 F14 104.4(19)
F13 C11 F14 98.1(18)
F14A C11 F15A 113.2(19)
F14A C11 F13A 98.5(19)
F15A C11 F13A 100.1(19)
F14A C11 C12 117.9(18)
F15 C11 C12 119.9(18)
F13 C11 C12 110.1(17)
F14 C11 C12 115.6(17)
F15A C11 C12 114.2(17)
F13A C11 C12 110.0(16)
O5 C12 C13 129.6(13)
O5 C12 C11 112.0(14)
C13 C12 C11 118.2(13)
C12 C13 C14 123.2(10)
C12 C13 H13B 118.4
C14 C13 H13B 118.4
O6 C14 C13 129.9(9)
O6 C14 C15 110.6(9)
C13 C14 C15 119.4(9)
F17A C15 F16A 108(2)
F17A C15 F18A 114(2)
F16A C15 F18A 97(3)
F18 C15 F16 114(3)
F18 C15 F17 108(2)
F16 C15 F17 104(3)
F17A C15 C14 109.7(16)
F16A C15 C14 117(2)
F18 C15 C14 114.1(14)
F18A C15 C14 111.4(18)
F16 C15 C14 106.4(17)
F17 C15 C14 110.0(15)
C14 O6 Cu2 127.0(7)
C17 O7 Cu2 127.7(6)
F19 C16 F20 112(2)
F20A C16 F21A 111(2)
F20A C16 F19A 104(2)
F21A C16 F19A 101(2)
F19 C16 F21 98.5(19)
F20 C16 F21 109(3)
F19 C16 C17 115.2(14)
F20A C16 C17 113.6(17)
F20 C16 C17 116(2)
F21A C16 C17 111.8(13)
F19A C16 C17 114.8(16)
F21 C16 C17 104.0(16)
O7 C17 C18 129.4(8)
O7 C17 C16 113.6(8)
C18 C17 C16 116.9(8)
C17 C18 C19 122.3(8)
C17 C18 H18A 118.9
C19 C18 H18A 118.9
O8 C19 C18 128.0(8)
O8 C19 C20 115.9(8)
C18 C19 C20 116.1(7)
F24A C20 F22A 116(3)
F23 C20 F22 110(3)
F23 C20 F24 105.1(19)
F22 C20 F24 101(2)
F24A C20 F23A 100(2)
F22A C20 F23A 105(3)
F24A C20 C19 114.5(13)
F22A C20 C19 115(2)
F23 C20 C19 116.4(14)
F22 C20 C19 115.1(17)
F24 C20 C19 106.8(13)
F23A C20 C19 104.3(13)
N1R O1R Cu2 121.9(5)
O1R N1R C7R 122.6(8)
O1R N1R C1R 122.0(8)
C7R N1R C1R 114.9(8)
C2R C1R N1R 111.1(8)
C2R C1R C3R 108.7(11)
N1R C1R C3R 105.2(8)
C2R C1R C4R 114.9(11)
N1R C1R C4R 99.9(7)
C3R C1R C4R 116.2(9)
C1R C2R H2RA 109.5
C1R C2R H2RB 109.5
H2RA C2R H2RB 109.5
C1R C2R H2RC 109.5
H2RA C2R H2RC 109.5
H2RB C2R H2RC 109.5
C1R C3R H3RA 109.5
C1R C3R H3RB 109.5
H3RA C3R H3RB 109.5
C1R C3R H3RC 109.5
H3RA C3R H3RC 109.5
H3RB C3R H3RC 109.5
C6R C4R N2R 109.6(10)
C6R C4R C5R 110.9(10)
N2R C4R C5R 109.3(10)
C6R C4R C1R 112.7(11)
N2R C4R C1R 99.9(7)
C5R C4R C1R 113.9(10)
C4R C5R H5RA 109.5
C4R C5R H5RB 109.5
H5RA C5R H5RB 109.5
C4R C5R H5RC 109.5
H5RA C5R H5RC 109.5
H5RB C5R H5RC 109.5
C4R C6R H6RA 109.5
C4R C6R H6RB 109.5
H6RA C6R H6RB 109.5
C4R C6R H6RC 109.5
H6RA C6R H6RC 109.5
H6RB C6R H6RC 109.5
O2R N2R C7R 124.2(9)
O2R N2R C4R 120.6(8)
C7R N2R C4R 114.9(9)
N1R C7R N2R 104.2(10)
N1R C7R C8R 127.9(9)
N2R C7R C8R 127.7(9)
C9R C8R C7R 120.7(9)
C9R C8R C13R 118.9(9)
C7R C8R C13R 120.3(10)
N3R C9R C8R 122.0(8)
N3R C9R H9RA 119.0
C8R C9R H9RA 119.0
C10R N3R C9R 119.5(8)
C10R N3R Cu1 126.9(6)
C9R N3R Cu1 113.5(6)
N3R C10R C12R 120.6(8)
N3R C10R C11R 117.8(9)
C12R C10R C11R 121.6(8)
C10R C11R H11D 109.5
C10R C11R H11E 109.5
H11D C11R H11E 109.5
C10R C11R H11F 109.5
H11D C11R H11F 109.5
H11E C11R H11F 109.5
C13R C12R C10R 120.6(8)
C13R C12R H12B 119.7
C10R C12R H12B 119.7
C12R C13R C8R 118.1(9)
C12R C13R H13C 121.0
C8R C13R H13C 121.0

loop_
_geom_bond_atom_site_label_1
_geom_bond_atom_site_label_2
_geom_bond_distance
Cu1 O1S 1.970(5)
Cu1 O1 1.987(6)
Cu1 O4 2.010(6)
Cu1 N3R 2.035(8)
Cu1 O2 2.281(7)
O1 C2 1.232(12)
C1 F2 1.18(3)
C1 F3 1.27(3)
C1 F3A 1.30(2)
C1 F1 1.31(3)
C1 F1A 1.32(2)
C1 F2A 1.37(2)
C1 C2 1.544(13)
C2 C3 1.394(14)
C3 C4 1.432(15)
C3 H3A 0.9300
C4 O2 1.201(13)
C4 C5 1.577(17)
C5 F6 1.20(2)
C5 F5A 1.25(2)
C5 F4 1.31(2)
C5 F6A 1.37(2)
C5 F4A 1.38(2)
C5 F5 1.38(2)
O3 C7 1.216(10)
C6 F9 1.230(19)
C6 F8 1.23(4)
C6 F7A 1.24(2)
C6 F8A 1.31(4)
C6 F7 1.35(3)
C6 F9A 1.37(2)
C6 C7 1.553(14)
C7 C8 1.409(13)
C8 C9 1.374(13)
C8 H8A 0.9300
C9 O4 1.258(10)
C9 C10 1.533(13)
C10 F11 1.278(19)
C10 F12 1.306(16)
C10 F10 1.315(15)
O1S N1S 1.292(8)
N1S C7S 1.307(11)
N1S C1S 1.497(10)
C1S C2S 1.526(15)
C1S C3S 1.531(15)
C1S C4S 1.541(15)
C2S H2SA 0.9600
C2S H2SB 0.9600
C2S H2SC 0.9600
C3S H3SA 0.9600
C3S H3SB 0.9600
C3S H3SC 0.9600
C4S C6S 1.527(16)
C4S N2S 1.530(14)
C4S C5S 1.566(18)
C5S H5SA 0.9600
C5S H5SB 0.9600
C5S H5SC 0.9600
C6S H6SA 0.9600
C6S H6SB 0.9600
C6S H6SC 0.9600
O2S N2S 1.251(11)
N2S C7S 1.351(11)
C7S C8S 1.499(15)
C8S C13S 1.384(14)
C8S C9S 1.393(13)
C9S N3S 1.324(10)
C9S H9SA 0.9300
N3S C10S 1.358(11)
N3S Cu2 2.046(8)
C10S C12S 1.391(14)
C10S C11S 1.513(15)
C11S H11A 0.9600
C11S H11B 0.9600
C11S H11C 0.9600
C12S C13S 1.378(14)
C12S H12A 0.9300
C13S H13A 0.9300
Cu2 O1R 1.969(5)
Cu2 O6 1.997(7)
Cu2 O7 2.020(6)
Cu2 O5 2.246(6)
O5 C12 1.263(15)
C11 F14A 1.27(3)
C11 F15 1.31(3)
C11 F13 1.35(3)
C11 F14 1.37(3)
C11 F15A 1.39(3)
C11 F13A 1.39(3)
C11 C12 1.47(2)
C12 C13 1.343(18)
C13 C14 1.346(14)
C13 H13B 0.9300
C14 O6 1.264(12)
C14 C15 1.541(14)
C15 F17A 1.19(3)
C15 F16A 1.26(3)
C15 F18 1.28(2)
C15 F18A 1.30(3)
C15 F16 1.32(3)
C15 F17 1.32(3)
O7 C17 1.266(10)
C16 F19 1.25(2)
C16 F20A 1.27(3)
C16 F20 1.28(4)
C16 F21A 1.30(2)
C16 F19A 1.37(2)
C16 F21 1.44(3)
C16 C17 1.519(13)
C17 C18 1.374(13)
C18 C19 1.401(12)
C18 H18A 0.9300
C19 O8 1.234(10)
C19 C20 1.547(13)
C20 F24A 1.22(2)
C20 F22A 1.23(3)
C20 F23 1.26(2)
C20 F22 1.28(3)
C20 F24 1.39(2)
C20 F23A 1.41(2)
O1R N1R 1.320(9)
N1R C7R 1.349(13)
N1R C1R 1.513(10)
C1R C2R 1.502(16)
C1R C3R 1.537(16)
C1R C4R 1.553(17)
C2R H2RA 0.9600
C2R H2RB 0.9600
C2R H2RC 0.9600
C3R H3RA 0.9600
C3R H3RB 0.9600
C3R H3RC 0.9600
C4R C6R 1.503(18)
C4R N2R 1.508(13)
C4R C5R 1.532(14)
C5R H5RA 0.9600
C5R H5RB 0.9600
C5R H5RC 0.9600
C6R H6RA 0.9600
C6R H6RB 0.9600
C6R H6RC 0.9600
O2R N2R 1.283(12)
N2R C7R 1.378(14)
C7R C8R 1.413(17)
C8R C9R 1.360(14)
C8R C13R 1.429(14)
C9R N3R 1.354(10)
C9R H9RA 0.9300
N3R C10R 1.339(11)
C10R C12R 1.399(14)
C10R C11R 1.478(14)
C11R H11D 0.9600
C11R H11E 0.9600
C11R H11F 0.9600
C12R C13R 1.350(13)
C12R H12B 0.9300
C13R H13C 0.9300

loop_
_geom_torsion_atom_site_label_1
_geom_torsion_atom_site_label_2
_geom_torsion_atom_site_label_3
_geom_torsion_atom_site_label_4
_geom_torsion
Cu1 O1 C2 C3 15.9(18)
Cu1 O1 C2 C1 -165.0(7)
F2 C1 C2 O1 -19(4)
F3 C1 C2 O1 -139(4)
F3A C1 C2 O1 -58(2)
F1 C1 C2 O1 108(3)
F1A C1 C2 O1 176(2)
F2A C1 C2 O1 57(2)
F2 C1 C2 C3 160(4)
F3 C1 C2 C3 40(4)
F3A C1 C2 C3 121(2)
F1 C1 C2 C3 -73(3)
F1A C1 C2 C3 -5(3)
F2A C1 C2 C3 -124.1(19)
O1 C2 C3 C4 4(2)
C1 C2 C3 C4 -175.5(11)
C2 C3 C4 O2 0.6(19)
C2 C3 C4 C5 -177.3(11)
O2 C4 C5 F6 -85(2)
C3 C4 C5 F6 93(2)
O2 C4 C5 F5A 87(3)
C3 C4 C5 F5A -95(3)
O2 C4 C5 F4 43.6(19)
C3 C4 C5 F4 -138.4(17)
O2 C4 C5 F6A -149.4(16)
C3 C4 C5 F6A 28.6(19)
O2 C4 C5 F4A -35(2)
C3 C4 C5 F4A 143.3(18)
O2 C4 C5 F5 146.8(14)
C3 C4 C5 F5 -35.2(18)
C3 C4 O2 Cu1 -19.2(14)
C5 C4 O2 Cu1 158.6(7)
F9 C6 C7 O3 1(3)
F8 C6 C7 O3 -136(3)
F7A C6 C7 O3 68(3)
F8A C6 C7 O3 -164(2)
F7 C6 C7 O3 113(2)
F9A C6 C7 O3 -55(2)
F9 C6 C7 C8 -178(2)
F8 C6 C7 C8 45(3)
F7A C6 C7 C8 -111(3)
F8A C6 C7 C8 18(2)
F7 C6 C7 C8 -65(2)
F9A C6 C7 C8 126.7(19)
O3 C7 C8 C9 3.8(17)
C6 C7 C8 C9 -177.8(9)
C7 C8 C9 O4 2.3(17)
C7 C8 C9 C10 -173.7(11)
O4 C9 C10 F11 -81.5(14)
C8 C9 C10 F11 95.2(14)
O4 C9 C10 F12 34.7(17)
C8 C9 C10 F12 -148.7(12)
O4 C9 C10 F10 158.0(12)
C8 C9 C10 F10 -25.4(19)
C8 C9 O4 Cu1 33.3(14)
C10 C9 O4 Cu1 -150.6(9)
Cu1 O1S N1S C7S 80.7(10)
Cu1 O1S N1S C1S -108.9(7)
O1S N1S C1S C2S 40.8(13)
C7S N1S C1S C2S -147.7(11)
O1S N1S C1S C3S -77.4(10)
C7S N1S C1S C3S 94.2(10)
O1S N1S C1S C4S 165.7(7)
C7S N1S C1S C4S -22.7(11)
N1S C1S C4S C6S 139.5(10)
C2S C1S C4S C6S -100.2(13)
C3S C1S C4S C6S 28.3(14)
N1S C1S C4S N2S 21.5(10)
C2S C1S C4S N2S 141.8(9)
C3S C1S C4S N2S -89.7(9)
N1S C1S C4S C5S -88.2(10)
C2S C1S C4S C5S 32.1(13)
C3S C1S C4S C5S 160.5(10)
C6S C4S N2S O2S 45.0(14)
C1S C4S N2S O2S 169.4(9)
C5S C4S N2S O2S -72.8(13)
C6S C4S N2S C7S -140.3(11)
C1S C4S N2S C7S -15.8(11)
C5S C4S N2S C7S 101.9(11)
O1S N1S C7S N2S -175.0(8)
C1S N1S C7S N2S 13.6(12)
O1S N1S C7S C8S 2.2(16)
C1S N1S C7S C8S -169.2(10)
O2S N2S C7S N1S 176.5(10)
C4S N2S C7S N1S 2.1(12)
O2S N2S C7S C8S -0.8(18)
C4S N2S C7S C8S -175.2(10)
N1S C7S C8S C13S -144.2(11)
N2S C7S C8S C13S 32.7(17)
N1S C7S C8S C9S 39.9(16)
N2S C7S C8S C9S -143.1(11)
C13S C8S C9S N3S 6.9(16)
C7S C8S C9S N3S -177.0(9)
C8S C9S N3S C10S -2.3(15)
C8S C9S N3S Cu2 177.7(8)
C9S N3S C10S C12S -3.2(14)
Cu2 N3S C10S C12S 176.8(8)
C9S N3S C10S C11S 175.2(10)
Cu2 N3S C10S C11S -4.8(14)
N3S C10S C12S C13S 4.0(17)
C11S C10S C12S C13S -174.3(11)
C10S C12S C13S C8S 0.6(17)
C9S C8S C13S C12S -5.7(16)
C7S C8S C13S C12S 178.4(10)
Cu2 O5 C12 C13 20.3(18)
Cu2 O5 C12 C11 -164.0(10)
F14A C11 C12 O5 179.8(19)
F15 C11 C12 O5 -9(3)
F13 C11 C12 O5 114.6(18)
F14 C11 C12 O5 -135.4(18)
F15A C11 C12 O5 -44(2)
F13A C11 C12 O5 68(2)
F14A C11 C12 C13 -4(3)
F15 C11 C12 C13 167.2(19)
F13 C11 C12 C13 -69(2)
F14 C11 C12 C13 41(3)
F15A C11 C12 C13 132.6(18)
F13A C11 C12 C13 -115.8(18)
O5 C12 C13 C14 -2(2)
C11 C12 C13 C14 -177.5(15)
C12 C13 C14 O6 -5(2)
C12 C13 C14 C15 175.6(12)
O6 C14 C15 F17A -78.0(19)
C13 C14 C15 F17A 102(2)
O6 C14 C15 F16A 45(3)
C13 C14 C15 F16A -135(3)
O6 C14 C15 F18 -161(2)
C13 C14 C15 F18 19(3)
O6 C14 C15 F18A 155(3)
C13 C14 C15 F18A -25(3)
O6 C14 C15 F16 72(3)
C13 C14 C15 F16 -108(3)
O6 C14 C15 F17 -40(2)
C13 C14 C15 F17 140(2)
C13 C14 O6 Cu2 -12.6(18)
C15 C14 O6 Cu2 167.3(7)
Cu2 O7 C17 C18 -29.1(15)
Cu2 O7 C17 C16 148.6(8)
F19 C16 C17 O7 -177.8(19)
F20A C16 C17 O7 -20(2)
F20 C16 C17 O7 -44(3)
F21A C16 C17 O7 106(2)
F19A C16 C17 O7 -139.7(18)
F21 C16 C17 O7 75.6(16)
F19 C16 C17 C18 0(2)
F20A C16 C17 C18 157.9(18)
F20 C16 C17 C18 134(2)
F21A C16 C17 C18 -76(2)
F19A C16 C17 C18 38(2)
F21 C16 C17 C18 -106.4(16)
O7 C17 C18 C19 -7.5(19)
C16 C17 C18 C19 174.9(11)
C17 C18 C19 O8 0.6(18)
C17 C18 C19 C20 -179.2(10)
O8 C19 C20 F24A -51(3)
C18 C19 C20 F24A 129(3)
O8 C19 C20 F22A 171(3)
C18 C19 C20 F22A -9(3)
O8 C19 C20 F23 11(3)
C18 C19 C20 F23 -169(2)
O8 C19 C20 F22 143(2)
C18 C19 C20 F22 -37(3)
O8 C19 C20 F24 -105.7(16)
C18 C19 C20 F24 74.1(17)
O8 C19 C20 F23A 57(2)
C18 C19 C20 F23A -123(2)
Cu2 O1R N1R C7R -78.9(9)
Cu2 O1R N1R C1R 110.5(8)
O1R N1R C1R C2R -43.3(13)
C7R N1R C1R C2R 145.4(12)
O1R N1R C1R C3R 74.3(10)
C7R N1R C1R C3R -97.1(11)
O1R N1R C1R C4R -164.9(8)
C7R N1R C1R C4R 23.8(11)
C2R C1R C4R C6R -25.2(13)
N1R C1R C4R C6R 93.7(10)
C3R C1R C4R C6R -153.8(10)
C2R C1R C4R N2R -141.5(9)
N1R C1R C4R N2R -22.5(10)
C3R C1R C4R N2R 89.9(9)
C2R C1R C4R C5R 102.2(13)
N1R C1R C4R C5R -138.9(9)
C3R C1R C4R C5R -26.4(13)
C6R C4R N2R O2R 74.3(13)
C5R C4R N2R O2R -47.3(14)
C1R C4R N2R O2R -167.1(9)
C6R C4R N2R C7R -99.8(12)
C5R C4R N2R C7R 138.6(10)
C1R C4R N2R C7R 18.8(11)
O1R N1R C7R N2R 176.0(8)
C1R N1R C7R N2R -12.7(11)
O1R N1R C7R C8R -8.1(16)
C1R N1R C7R C8R 163.1(10)
O2R N2R C7R N1R -178.8(10)
C4R N2R C7R N1R -4.9(11)
O2R N2R C7R C8R 5.4(18)
C4R N2R C7R C8R 179.2(11)
N1R C7R C8R C9R -31.0(17)
N2R C7R C8R C9R 143.9(11)
N1R C7R C8R C13R 145.9(11)
N2R C7R C8R C13R -39.2(17)
C7R C8R C9R N3R 177.2(9)
C13R C8R C9R N3R 0.2(14)
C8R C9R N3R C10R -4.7(13)
C8R C9R N3R Cu1 178.3(7)
C9R N3R C10R C12R 6.9(14)
Cu1 N3R C10R C12R -176.5(7)
C9R N3R C10R C11R -172.7(9)
Cu1 N3R C10R C11R 3.9(13)
N3R C10R C12R C13R -4.7(16)
C11R C10R C12R C13R 174.9(10)
C10R C12R C13R C8R 0.1(16)
C9R C8R C13R C12R 2.0(15)
C7R C8R C13R C12R -175.0(10)
